data_7703282
loop_
_publ_author_name
'Urbanovsk\'y, Peter'
'Kotek, Jan'
'C\'isa\<rov\'a, Ivana'
'Hermann, Petr'

_publ_section_title
;
 The solid-state structures and ligand cavity evaluation of
 lanthanide(iii) complexes of a DOTA analogue with a
 (dibenzylamino)methylphosphinate pendant arm.
;
_journal_issue 5
_journal_name_full 'Dalton transactions (Cambridge, England : 2003)'
_journal_page_first 1555
_journal_page_last 1569
_journal_paper_doi 10.1039/c9dt04056k
_journal_volume 49
_journal_year 2020
_chemical_formula_moiety 'C30 H41 N5 O8 P Tb, Cl, H2 O, H4 N'
_chemical_formula_sum 'C30 H47 Cl N6 O9 P Tb'
_chemical_formula_weight 861.07
_space_group_crystal_system monoclinic
_space_group_IT_number 7
_space_group_name_Hall 'P -2yac'
_space_group_name_H-M_alt 'P 1 n 1'
_atom_sites_solution_hydrogens mixed
_audit_creation_method SHELXL-2014/7
_audit_update_record
;
2019-10-16 deposited with the CCDC.	2019-12-09 downloaded from the CCDC.
;
_cell_angle_alpha 90
_cell_angle_beta 94.9903(8)
_cell_angle_gamma 90
_cell_formula_units_Z 2
_cell_length_a 9.9701(2)
_cell_length_b 15.3519(3)
_cell_length_c 11.4210(3)
_cell_measurement_reflns_used 6617
_cell_measurement_temperature 150(2)
_cell_measurement_theta_max 27.4874
_cell_measurement_theta_min 3.1324
_cell_volume 1741.47(7)
_computing_cell_refinement 'SAINT V8.34A (Bruker AXS Inc., 2013)'
_computing_data_collection 'Bruker Instrument Service v2014.5.0.0'
_computing_data_reduction 'SAINT V8.34A (Bruker AXS Inc., 2013)'
_computing_structure_refinement 'SHELXL 2017/1 (Sheldrick, 2017)'
_computing_structure_solution 'SHELXT 2014/5 (Sheldrick, 2014)'
_diffrn_ambient_temperature 150(2)
_diffrn_detector_area_resol_mean 8.3333
_diffrn_measured_fraction_theta_full 1.000
_diffrn_measured_fraction_theta_max 1.000
_diffrn_measurement_device_type 'Bruker APEX-II CCD'
_diffrn_measurement_method '\f and \w scans'
_diffrn_radiation_monochromator graphite
_diffrn_radiation_source 'fine-focus sealed tube'
_diffrn_radiation_type MoK\a
_diffrn_radiation_wavelength 0.71073
_diffrn_reflns_av_R_equivalents 0.0240
_diffrn_reflns_av_unetI/netI 0.0415
_diffrn_reflns_Laue_measured_fraction_full 1.000
_diffrn_reflns_Laue_measured_fraction_max 1.000
_diffrn_reflns_limit_h_max 12
_diffrn_reflns_limit_h_min -8
_diffrn_reflns_limit_k_max 19
_diffrn_reflns_limit_k_min -18
_diffrn_reflns_limit_l_max 14
_diffrn_reflns_limit_l_min -14
_diffrn_reflns_number 11698
_diffrn_reflns_point_group_measured_fraction_full 0.877
_diffrn_reflns_point_group_measured_fraction_max 0.849
_diffrn_reflns_theta_full 25.242
_diffrn_reflns_theta_max 27.500
_diffrn_reflns_theta_min 1.326
_exptl_absorpt_coefficient_mu 2.213
_exptl_absorpt_correction_T_max 0.88
_exptl_absorpt_correction_T_min 0.60
_exptl_absorpt_correction_type numerical
_exptl_absorpt_process_details 'SADABS V2014/3 (Bruker AXS Inc.)'
_exptl_crystal_colour colourless
_exptl_crystal_density_diffrn 1.642
_exptl_crystal_description plate
_exptl_crystal_F_000 876
_exptl_crystal_size_max 0.348
_exptl_crystal_size_mid 0.189
_exptl_crystal_size_min 0.062
_refine_diff_density_max 0.807
_refine_diff_density_min -0.531
_refine_diff_density_rms 0.082
_refine_ls_abs_structure_details
;
 Flack x determined using 2523 quotients [(I+)-(I-)]/[(I+)+(I-)]
 (Parsons, Flack and Wagner, Acta Cryst. B69 (2013) 249-259).
;
_refine_ls_abs_structure_Flack -0.029(5)
_refine_ls_extinction_method none
_refine_ls_goodness_of_fit_ref 1.017
_refine_ls_hydrogen_treatment mixed
_refine_ls_matrix_type full
_refine_ls_number_parameters 454
_refine_ls_number_reflns 6788
_refine_ls_number_restraints 2
_refine_ls_restrained_S_all 1.017
_refine_ls_R_factor_all 0.0252
_refine_ls_R_factor_gt 0.0228
_refine_ls_shift/su_max 0.000
_refine_ls_shift/su_mean 0.000
_refine_ls_structure_factor_coef Fsqd
_refine_ls_weighting_details 'w=1/[\s^2^(Fo^2^)+(0.0209P)^2^] where P=(Fo^2^+2Fc^2^)/3'
_refine_ls_weighting_scheme calc
_refine_ls_wR_factor_gt 0.0484
_refine_ls_wR_factor_ref 0.0495
_reflns_Friedel_coverage 0.695
_reflns_Friedel_fraction_full 0.753
_reflns_Friedel_fraction_max 0.698
_reflns_number_gt 6464
_reflns_number_total 6788
_reflns_threshold_expression 'I > 2\s(I)'
_cod_data_source_file c9dt04056k2.cif
_cod_data_source_block tbdo3apdbam
_cod_depositor_comments 'Adding full bibliography for 7703270--7703283.cif.'
_cod_original_sg_symbol_H-M 'P n'
_cod_database_code 7703282
_shelx_shelxl_version_number 2014/7
_shelx_space_group_comment
;
The symmetry employed for this shelxl refinement is uniquely defined
by the following loop, which should always be used as a source of
symmetry information in preference to the above space-group names.
They are only intended as comments.
;
_shelx_estimated_absorpt_t_min 0.513
_shelx_estimated_absorpt_t_max 0.875

loop_
_space_group_symop_operation_xyz
'x, y, z'
'x+1/2, -y, z+1/2'

loop_
_atom_site_label
_atom_site_type_symbol
_atom_site_fract_x
_atom_site_fract_y
_atom_site_fract_z
_atom_site_U_iso_or_equiv
_atom_site_adp_type
_atom_site_occupancy
_atom_site_site_symmetry_order
_atom_site_calc_flag
_atom_site_refinement_flags_posn
_atom_site_refinement_flags_adp
_atom_site_refinement_flags_occupancy
Tb1 Tb 0.08301(2) -0.10451(2) 0.13216(2) 0.00915(5) Uani 1 1 d . . .
N1 N -0.0468(4) -0.0284(2) -0.0488(3) 0.0119(8) Uani 1 1 d . . .
C2 C -0.1955(5) -0.0407(3) -0.0510(4) 0.0149(10) Uani 1 1 d . . .
H21 H -0.2375 -0.0266 -0.1305 0.018 Uiso 1 1 calc R U .
H22 H -0.2319 0.0001 0.0054 0.018 Uiso 1 1 calc R U .
C3 C -0.2324(5) -0.1328(3) -0.0200(4) 0.0151(10) Uani 1 1 d . . .
H31 H -0.3312 -0.1369 -0.0170 0.018 Uiso 1 1 calc R U .
H32 H -0.2064 -0.1730 -0.0819 0.018 Uiso 1 1 calc R U .
N4 N -0.1647(4) -0.1599(2) 0.0948(3) 0.0115(8) Uani 1 1 d . . .
C5 C -0.1719(5) -0.2563(3) 0.1068(4) 0.0175(11) Uani 1 1 d . . .
H51 H -0.2615 -0.2767 0.0736 0.021 Uiso 1 1 calc R U .
H52 H -0.1621 -0.2719 0.1912 0.021 Uiso 1 1 calc R U .
C6 C -0.0649(5) -0.3022(3) 0.0455(4) 0.0175(11) Uani 1 1 d . . .
H61 H -0.0726 -0.3658 0.0571 0.021 Uiso 1 1 calc R U .
H62 H -0.0782 -0.2902 -0.0399 0.021 Uiso 1 1 calc R U .
N7 N 0.0713(4) -0.2726(3) 0.0916(3) 0.0145(9) Uani 1 1 d . . .
C8 C 0.1716(5) -0.2949(3) 0.0073(4) 0.0194(11) Uani 1 1 d . . .
H81 H 0.1540 -0.3546 -0.0231 0.023 Uiso 1 1 calc R U .
H82 H 0.2631 -0.2940 0.0487 0.023 Uiso 1 1 calc R U .
C9 C 0.1659(5) -0.2317(3) -0.0945(4) 0.0163(10) Uani 1 1 d . . .
H91 H 0.2322 -0.2492 -0.1498 0.020 Uiso 1 1 calc R U .
H92 H 0.0752 -0.2336 -0.1373 0.020 Uiso 1 1 calc R U .
N10 N 0.1954(6) -0.1420(4) -0.0530(5) 0.0147(12) Uani 1 1 d . . .
C11 C 0.1518(5) -0.0779(3) -0.1478(4) 0.0159(10) Uani 1 1 d . . .
H111 H 0.1808 -0.0989 -0.2235 0.019 Uiso 1 1 calc R U .
H112 H 0.1967 -0.0213 -0.1297 0.019 Uiso 1 1 calc R U .
C12 C 0.0009(5) -0.0646(3) -0.1598(4) 0.0161(10) Uani 1 1 d . . .
H121 H -0.0237 -0.0241 -0.2256 0.019 Uiso 1 1 calc R U .
H122 H -0.0443 -0.1210 -0.1783 0.019 Uiso 1 1 calc R U .
C20 C -0.0158(5) 0.0661(3) -0.0409(4) 0.0140(10) Uani 1 1 d . . .
H201 H -0.0794 0.0986 -0.0963 0.017 Uiso 1 1 calc R U .
H202 H 0.0765 0.0765 -0.0636 0.017 Uiso 1 1 calc R U .
P1 P -0.02903(12) 0.10601(8) 0.10939(10) 0.0110(2) Uani 1 1 d . . .
O11 O 0.0054(3) 0.02778(19) 0.1882(3) 0.0130(7) Uani 1 1 d . . .
O12 O -0.1583(3) 0.1518(2) 0.1241(3) 0.0160(7) Uani 1 1 d . . .
C21 C 0.1143(4) 0.1786(3) 0.1427(5) 0.0128(11) Uani 1 1 d . . .
H211 H 0.1264 0.1857 0.2291 0.015 Uiso 1 1 calc R U .
H212 H 0.1954 0.1483 0.1191 0.015 Uiso 1 1 calc R U .
N22 N 0.1127(4) 0.2687(3) 0.0889(4) 0.0146(8) Uani 1 1 d . . .
H221 H 0.190(6) 0.300(3) 0.118(5) 0.015(16) Uiso 1 1 d . . .
C30 C 0.0109(5) 0.3300(3) 0.1359(4) 0.0182(11) Uani 1 1 d . . .
H301 H -0.0072 0.3785 0.0796 0.022 Uiso 1 1 calc R U .
H302 H -0.0747 0.2983 0.1421 0.022 Uiso 1 1 calc R U .
C31 C 0.0586(5) 0.3670(3) 0.2547(4) 0.0145(10) Uani 1 1 d . . .
C32 C 0.0061(7) 0.3367(4) 0.3567(6) 0.0210(16) Uani 1 1 d . . .
H321 H -0.0565 0.2899 0.3519 0.025 Uiso 1 1 calc R U .
C33 C 0.0443(6) 0.3742(4) 0.4645(5) 0.0286(13) Uani 1 1 d . . .
H331 H 0.0089 0.3524 0.5333 0.034 Uiso 1 1 calc R U .
C34 C 0.1326(7) 0.4426(4) 0.4729(5) 0.0313(15) Uani 1 1 d . . .
H341 H 0.1562 0.4695 0.5468 0.038 Uiso 1 1 calc R U .
C35 C 0.1875(6) 0.4723(4) 0.3728(5) 0.0291(13) Uani 1 1 d . . .
H351 H 0.2510 0.5186 0.3783 0.035 Uiso 1 1 calc R U .
C36 C 0.1498(6) 0.4345(3) 0.2646(5) 0.0238(12) Uani 1 1 d . . .
H361 H 0.1875 0.4554 0.1964 0.029 Uiso 1 1 calc R U .
C40 C 0.0932(5) 0.2654(3) -0.0443(4) 0.0152(10) Uani 1 1 d . . .
H401 H 0.1463 0.2165 -0.0730 0.018 Uiso 1 1 calc R U .
H402 H -0.0029 0.2546 -0.0694 0.018 Uiso 1 1 calc R U .
C41 C 0.1369(7) 0.3496(4) -0.0983(6) 0.0167(14) Uani 1 1 d . . .
C42 C 0.0430(6) 0.4060(3) -0.1538(6) 0.0274(13) Uani 1 1 d . . .
H421 H -0.0500 0.3919 -0.1577 0.033 Uiso 1 1 calc R U .
C43 C 0.0842(7) 0.4833(4) -0.2039(5) 0.0328(15) Uani 1 1 d . . .
H431 H 0.0193 0.5222 -0.2406 0.039 Uiso 1 1 calc R U .
C44 C 0.2189(6) 0.5031(4) -0.2001(5) 0.0288(13) Uani 1 1 d . . .
H441 H 0.2472 0.5557 -0.2341 0.035 Uiso 1 1 calc R U .
C45 C 0.3133(6) 0.4466(4) -0.1469(5) 0.0283(13) Uani 1 1 d . . .
H451 H 0.4064 0.4605 -0.1448 0.034 Uiso 1 1 calc R U .
C46 C 0.2731(5) 0.3698(3) -0.0965(4) 0.0199(11) Uani 1 1 d . . .
H461 H 0.3386 0.3310 -0.0607 0.024 Uiso 1 1 calc R U .
C50 C -0.2311(5) -0.1202(3) 0.1932(4) 0.0156(10) Uani 1 1 d . . .
H501 H -0.3189 -0.1489 0.2002 0.019 Uiso 1 1 calc R U .
H502 H -0.2481 -0.0577 0.1766 0.019 Uiso 1 1 calc R U .
C51 C -0.1433(7) -0.1295(4) 0.3088(5) 0.0130(13) Uani 1 1 d . . .
O51 O -0.0184(4) -0.1451(3) 0.3011(4) 0.0132(10) Uani 1 1 d . . .
O52 O -0.1962(4) -0.1204(2) 0.4015(3) 0.0187(8) Uani 1 1 d . . .
C60 C 0.1132(6) -0.3113(3) 0.2074(5) 0.0197(12) Uani 1 1 d . . .
H601 H 0.1489 -0.3706 0.1956 0.024 Uiso 1 1 calc R U .
H602 H 0.0332 -0.3171 0.2525 0.024 Uiso 1 1 calc R U .
C61 C 0.2198(5) -0.2581(3) 0.2792(4) 0.0171(11) Uani 1 1 d . . .
O61 O 0.2490(3) -0.1839(2) 0.2365(3) 0.0149(7) Uani 1 1 d . . .
O62 O 0.2671(4) -0.2886(2) 0.3732(3) 0.0254(8) Uani 1 1 d . . .
C70 C 0.3414(7) -0.1284(4) -0.0219(6) 0.0160(14) Uani 1 1 d . . .
H701 H 0.3867 -0.1206 -0.0950 0.019 Uiso 1 1 calc R U .
H702 H 0.3796 -0.1810 0.0185 0.019 Uiso 1 1 calc R U .
C71 C 0.3706(5) -0.0494(3) 0.0573(4) 0.0121(9) Uani 1 1 d . . .
O71 O 0.2710(3) -0.0195(2) 0.1075(3) 0.0138(7) Uani 1 1 d . . .
O72 O 0.4877(3) -0.0233(2) 0.0697(3) 0.0162(7) Uani 1 1 d . . .
Cl1 Cl 0.40750(13) 0.29131(8) 0.18891(11) 0.0206(3) Uani 1 1 d . . .
N1A N 0.5694(5) 0.1489(3) 0.0450(4) 0.0169(9) Uani 1 1 d . . .
H11A H 0.516(7) 0.186(4) 0.087(5) 0.039(18) Uiso 1 1 d . . .
H12A H 0.654(6) 0.152(3) 0.062(4) 0.008(13) Uiso 1 1 d . . .
H13A H 0.560(5) 0.147(3) -0.023(4) 0.05(2) Uiso 1 1 d . . .
H14A H 0.5400 0.0896 0.0548 0.032(17) Uiso 1 1 d R . .
O1W O 0.6886(5) 0.3582(3) 0.0875(4) 0.0391(11) Uani 1 1 d . . .
H11W H 0.610(8) 0.341(4) 0.106(6) 0.07(3) Uiso 1 1 d . . .
H12W H 0.7102 0.3011 0.1198 0.089 Uiso 0.5 1 d R U P
H13W H 0.6676 0.3347 0.0078 0.089 Uiso 0.5 1 d R U P

loop_
_atom_site_aniso_label
_atom_site_aniso_U_11
_atom_site_aniso_U_22
_atom_site_aniso_U_33
_atom_site_aniso_U_23
_atom_site_aniso_U_13
_atom_site_aniso_U_12
Tb1 0.00839(9) 0.01113(9) 0.00776(8) -0.00067(14) -0.00020(6) 0.00030(15)
N1 0.012(2) 0.016(2) 0.0075(18) -0.0020(15) 0.0007(15) 0.0000(16)
C2 0.011(2) 0.022(3) 0.011(2) -0.0002(19) -0.0027(19) 0.002(2)
C3 0.009(2) 0.024(3) 0.012(2) -0.0020(19) -0.0022(19) -0.002(2)
N4 0.009(2) 0.0140(19) 0.0107(19) -0.0019(15) -0.0003(16) -0.0017(15)
C5 0.015(3) 0.014(2) 0.023(3) 0.002(2) -0.003(2) -0.0034(19)
C6 0.019(3) 0.014(2) 0.019(3) -0.004(2) -0.004(2) -0.004(2)
N7 0.013(2) 0.013(2) 0.016(2) -0.0012(15) -0.0028(19) 0.0012(18)
C8 0.016(3) 0.015(2) 0.027(3) -0.007(2) -0.001(2) 0.002(2)
C9 0.015(3) 0.021(2) 0.013(2) -0.0096(19) 0.001(2) 0.004(2)
N10 0.013(3) 0.019(3) 0.012(2) -0.006(2) -0.002(2) -0.003(2)
C11 0.016(3) 0.023(3) 0.009(2) -0.0035(19) 0.0017(19) -0.001(2)
C12 0.018(3) 0.022(3) 0.008(2) -0.0046(19) -0.0013(19) 0.002(2)
C20 0.019(3) 0.012(2) 0.012(2) 0.0025(18) 0.0015(19) -0.0007(19)
P1 0.0098(6) 0.0114(6) 0.0119(6) 0.0004(5) 0.0008(5) 0.0007(5)
O11 0.0178(19) 0.0118(16) 0.0097(16) 0.0008(13) 0.0027(13) 0.0024(14)
O12 0.0090(17) 0.0194(18) 0.0198(18) 0.0009(14) 0.0024(14) 0.0026(14)
C21 0.007(3) 0.013(2) 0.019(3) 0.001(2) 0.004(2) -0.0001(17)
N22 0.013(2) 0.014(2) 0.016(2) -0.0027(16) 0.0004(16) 0.0022(17)
C30 0.014(3) 0.014(3) 0.027(3) 0.002(2) 0.000(2) 0.003(2)
C31 0.013(3) 0.010(2) 0.020(3) 0.0002(18) 0.001(2) 0.0037(18)
C32 0.017(3) 0.021(3) 0.026(3) 0.007(3) 0.006(3) -0.004(2)
C33 0.026(3) 0.040(3) 0.020(3) 0.008(2) 0.006(2) 0.009(3)
C34 0.039(4) 0.029(4) 0.024(3) -0.008(3) -0.003(3) 0.014(3)
C35 0.024(3) 0.020(3) 0.042(4) -0.008(2) 0.000(3) -0.004(2)
C36 0.027(3) 0.017(3) 0.028(3) -0.003(2) 0.009(2) -0.002(2)
C40 0.015(3) 0.015(2) 0.015(2) -0.0013(19) -0.0001(19) -0.0008(19)
C41 0.014(3) 0.015(3) 0.021(3) -0.001(2) 0.002(2) -0.002(2)
C42 0.024(3) 0.024(3) 0.033(3) 0.005(3) -0.003(3) -0.002(2)
C43 0.045(4) 0.021(3) 0.031(3) 0.009(3) -0.005(3) 0.003(3)
C44 0.041(4) 0.022(3) 0.024(3) 0.005(2) 0.004(3) -0.011(3)
C45 0.025(3) 0.032(3) 0.029(3) 0.001(2) 0.006(2) -0.012(2)
C46 0.017(3) 0.023(3) 0.020(3) 0.000(2) 0.000(2) 0.001(2)
C50 0.010(2) 0.024(3) 0.014(2) 0.0018(19) 0.0034(19) 0.0016(19)
C51 0.016(3) 0.011(2) 0.012(3) 0.003(2) 0.001(2) -0.005(2)
O51 0.009(2) 0.018(2) 0.012(2) 0.0002(17) 0.0012(16) -0.0017(18)
O52 0.017(2) 0.027(2) 0.0125(17) -0.0010(14) 0.0058(14) 0.0006(15)
C60 0.023(3) 0.011(3) 0.023(3) 0.005(2) -0.004(2) 0.005(2)
C61 0.011(3) 0.019(3) 0.021(3) -0.001(2) 0.002(2) 0.005(2)
O61 0.0129(18) 0.0131(16) 0.0183(17) 0.0002(14) -0.0008(14) -0.0012(13)
O62 0.022(2) 0.030(2) 0.0224(19) 0.0096(17) -0.0071(15) 0.0021(17)
C70 0.012(3) 0.021(3) 0.016(3) -0.004(2) 0.005(2) -0.002(2)
C71 0.011(2) 0.016(2) 0.009(2) -0.0001(18) -0.0002(18) 0.0017(19)
O71 0.0123(18) 0.0161(17) 0.0130(17) -0.0029(13) 0.0019(14) -0.0003(14)
O72 0.0099(18) 0.0209(18) 0.0177(18) -0.0010(14) 0.0014(14) -0.0014(14)
Cl1 0.0133(6) 0.0268(7) 0.0210(6) -0.0032(5) -0.0031(5) 0.0024(5)
N1A 0.013(2) 0.022(2) 0.015(2) -0.0028(18) -0.0011(18) 0.0033(18)
O1W 0.034(3) 0.040(3) 0.044(3) -0.012(2) 0.006(2) -0.005(2)

loop_
_atom_type_symbol
_atom_type_description
_atom_type_scat_dispersion_real
_atom_type_scat_dispersion_imag
_atom_type_scat_source
C C 0.0033 0.0016 'International Tables Vol C Tables 4.2.6.8 and 6.1.1.4'
H H 0.0000 0.0000 'International Tables Vol C Tables 4.2.6.8 and 6.1.1.4'
N N 0.0061 0.0033 'International Tables Vol C Tables 4.2.6.8 and 6.1.1.4'
O O 0.0106 0.0060 'International Tables Vol C Tables 4.2.6.8 and 6.1.1.4'
P P 0.1023 0.0942 'International Tables Vol C Tables 4.2.6.8 and 6.1.1.4'
Cl Cl 0.1484 0.1585 'International Tables Vol C Tables 4.2.6.8 and 6.1.1.4'
Tb Tb -0.1723 4.1537 'International Tables Vol C Tables 4.2.6.8 and 6.1.1.4'

loop_
_geom_angle_atom_site_label_1
_geom_angle_atom_site_label_2
_geom_angle_atom_site_label_3
_geom_angle
O11 Tb1 O61 124.83(11)
O11 Tb1 O71 80.25(12)
O61 Tb1 O71 78.99(11)
O11 Tb1 O51 79.89(13)
O61 Tb1 O51 76.99(14)
O71 Tb1 O51 131.40(13)
O11 Tb1 N10 128.19(15)
O61 Tb1 N10 87.82(15)
O71 Tb1 N10 66.89(15)
O51 Tb1 N10 151.49(11)
O11 Tb1 N4 89.80(12)
O61 Tb1 N4 122.63(11)
O71 Tb1 N4 157.71(11)
O51 Tb1 N4 65.01(13)
N10 Tb1 N4 105.63(15)
O11 Tb1 N1 70.60(11)
O61 Tb1 N1 158.31(12)
O71 Tb1 N1 90.12(12)
O51 Tb1 N1 123.41(14)
N10 Tb1 N1 70.60(15)
N4 Tb1 N1 67.70(12)
O11 Tb1 N7 155.96(12)
O61 Tb1 N7 65.77(12)
O71 Tb1 N7 123.78(12)
O51 Tb1 N7 82.41(14)
N10 Tb1 N7 69.31(16)
N4 Tb1 N7 67.91(12)
N1 Tb1 N7 106.78(12)
C20 N1 C2 109.1(4)
C20 N1 C12 109.5(4)
C2 N1 C12 109.0(3)
C20 N1 Tb1 107.6(3)
C2 N1 Tb1 112.3(3)
C12 N1 Tb1 109.3(3)
N1 C2 C3 112.2(4)
N1 C2 H21 109.2
C3 C2 H21 109.2
N1 C2 H22 109.2
C3 C2 H22 109.2
H21 C2 H22 107.9
N4 C3 C2 111.6(4)
N4 C3 H31 109.3
C2 C3 H31 109.3
N4 C3 H32 109.3
C2 C3 H32 109.3
H31 C3 H32 108.0
C3 N4 C50 110.9(4)
C3 N4 C5 109.8(4)
C50 N4 C5 108.1(4)
C3 N4 Tb1 113.9(3)
C50 N4 Tb1 102.7(3)
C5 N4 Tb1 111.1(3)
N4 C5 C6 112.4(4)
N4 C5 H51 109.1
C6 C5 H51 109.1
N4 C5 H52 109.1
C6 C5 H52 109.1
H51 C5 H52 107.9
N7 C6 C5 110.9(4)
N7 C6 H61 109.5
C5 C6 H61 109.5
N7 C6 H62 109.5
C5 C6 H62 109.5
H61 C6 H62 108.0
C60 N7 C6 112.0(4)
C60 N7 C8 109.5(4)
C6 N7 C8 110.3(4)
C60 N7 Tb1 103.5(3)
C6 N7 Tb1 112.9(3)
C8 N7 Tb1 108.6(3)
N7 C8 C9 111.6(4)
N7 C8 H81 109.3
C9 C8 H81 109.3
N7 C8 H82 109.3
C9 C8 H82 109.3
H81 C8 H82 108.0
N10 C9 C8 111.0(4)
N10 C9 H91 109.4
C8 C9 H91 109.4
N10 C9 H92 109.4
C8 C9 H92 109.4
H91 C9 H92 108.0
C9 N10 C70 111.8(5)
C9 N10 C11 110.1(4)
C70 N10 C11 107.3(5)
C9 N10 Tb1 112.8(3)
C70 N10 Tb1 105.3(4)
C11 N10 Tb1 109.3(3)
N10 C11 C12 112.2(4)
N10 C11 H111 109.2
C12 C11 H111 109.2
N10 C11 H112 109.2
C12 C11 H112 109.2
H111 C11 H112 107.9
N1 C12 C11 111.1(4)
N1 C12 H121 109.4
C11 C12 H121 109.4
N1 C12 H122 109.4
C11 C12 H122 109.4
H121 C12 H122 108.0
N1 C20 P1 110.5(3)
N1 C20 H201 109.5
P1 C20 H201 109.5
N1 C20 H202 109.5
P1 C20 H202 109.5
H201 C20 H202 108.1
O12 P1 O11 117.29(19)
O12 P1 C21 111.0(2)
O11 P1 C21 103.1(2)
O12 P1 C20 113.3(2)
O11 P1 C20 105.0(2)
C21 P1 C20 106.2(2)
P1 O11 Tb1 126.89(18)
N22 C21 P1 119.5(3)
N22 C21 H211 107.4
P1 C21 H211 107.4
N22 C21 H212 107.4
P1 C21 H212 107.4
H211 C21 H212 107.0
C21 N22 C30 114.1(4)
C21 N22 C40 111.9(4)
C30 N22 C40 110.1(4)
C21 N22 H221 110(3)
C30 N22 H221 96(3)
C40 N22 H221 113(3)
C31 C30 N22 112.6(4)
C31 C30 H301 109.1
N22 C30 H301 109.1
C31 C30 H302 109.1
N22 C30 H302 109.1
H301 C30 H302 107.8
C36 C31 C32 118.3(5)
C36 C31 C30 120.7(5)
C32 C31 C30 120.9(5)
C33 C32 C31 120.6(6)
C33 C32 H321 119.7
C31 C32 H321 119.7
C34 C33 C32 120.6(6)
C34 C33 H331 119.7
C32 C33 H331 119.7
C33 C34 C35 119.5(6)
C33 C34 H341 120.3
C35 C34 H341 120.3
C34 C35 C36 120.1(5)
C34 C35 H351 120.0
C36 C35 H351 120.0
C31 C36 C35 120.9(5)
C31 C36 H361 119.5
C35 C36 H361 119.5
C41 C40 N22 111.4(4)
C41 C40 H401 109.4
N22 C40 H401 109.4
C41 C40 H402 109.4
N22 C40 H402 109.4
H401 C40 H402 108.0
C42 C41 C46 119.1(6)
C42 C41 C40 120.8(6)
C46 C41 C40 120.0(5)
C41 C42 C43 120.5(6)
C41 C42 H421 119.8
C43 C42 H421 119.8
C44 C43 C42 119.8(6)
C44 C43 H431 120.1
C42 C43 H431 120.1
C43 C44 C45 120.2(5)
C43 C44 H441 119.9
C45 C44 H441 119.9
C44 C45 C46 120.4(5)
C44 C45 H451 119.8
C46 C45 H451 119.8
C45 C46 C41 120.1(5)
C45 C46 H461 120.0
C41 C46 H461 120.0
N4 C50 C51 110.9(4)
N4 C50 H501 109.5
C51 C50 H501 109.5
N4 C50 H502 109.5
C51 C50 H502 109.5
H501 C50 H502 108.1
O52 C51 O51 124.9(6)
O52 C51 C50 118.5(6)
O51 C51 C50 116.6(5)
C51 O51 Tb1 120.0(4)
N7 C60 C61 113.3(4)
N7 C60 H601 108.9
C61 C60 H601 108.9
N7 C60 H602 108.9
C61 C60 H602 108.9
H601 C60 H602 107.7
O62 C61 O61 126.1(5)
O62 C61 C60 117.6(4)
O61 C61 C60 116.3(4)
C61 O61 Tb1 119.4(3)
N10 C70 C71 112.8(5)
N10 C70 H701 109.0
C71 C70 H701 109.0
N10 C70 H702 109.0
C71 C70 H702 109.0
H701 C70 H702 107.8
O72 C71 O71 126.8(4)
O72 C71 C70 117.2(4)
O71 C71 C70 116.0(4)
C71 O71 Tb1 121.4(3)
H11A N1A H12A 116(5)
H11A N1A H13A 121(5)
H12A N1A H13A 105(5)
H11A N1A H14A 108.6
H12A N1A H14A 109.1
H13A N1A H14A 93.9
H11W O1W H12W 78.5
H11W O1W H13W 89.4
H12W O1W H13W 92.5

loop_
_geom_bond_atom_site_label_1
_geom_bond_atom_site_label_2
_geom_bond_distance
Tb1 O11 2.284(3)
Tb1 O61 2.303(3)
Tb1 O71 2.321(3)
Tb1 O51 2.340(4)
Tb1 N10 2.543(5)
Tb1 N4 2.612(4)
Tb1 N1 2.617(4)
Tb1 N7 2.623(4)
N1 C20 1.484(6)
N1 C2 1.492(6)
N1 C12 1.500(6)
C2 C3 1.511(7)
C2 H21 0.9900
C2 H22 0.9900
C3 N4 1.481(6)
C3 H31 0.9900
C3 H32 0.9900
N4 C50 1.484(6)
N4 C5 1.490(6)
C5 C6 1.501(7)
C5 H51 0.9900
C5 H52 0.9900
C6 N7 1.484(6)
C6 H61 0.9900
C6 H62 0.9900
N7 C60 1.477(6)
N7 C8 1.488(6)
C8 C9 1.512(7)
C8 H81 0.9900
C8 H82 0.9900
C9 N10 1.478(7)
C9 H91 0.9900
C9 H92 0.9900
N10 C70 1.483(8)
N10 C11 1.499(7)
C11 C12 1.512(7)
C11 H111 0.9900
C11 H112 0.9900
C12 H121 0.9900
C12 H122 0.9900
C20 P1 1.838(5)
C20 H201 0.9900
C20 H202 0.9900
P1 O12 1.490(3)
P1 O11 1.522(3)
P1 C21 1.826(4)
C21 N22 1.513(6)
C21 H211 0.9900
C21 H212 0.9900
N22 C30 1.517(6)
N22 C40 1.518(6)
N22 H221 0.94(6)
C30 C31 1.509(7)
C30 H301 0.9900
C30 H302 0.9900
C31 C36 1.377(7)
C31 C32 1.398(8)
C32 C33 1.382(9)
C32 H321 0.9500
C33 C34 1.368(9)
C33 H331 0.9500
C34 C35 1.387(8)
C34 H341 0.9500
C35 C36 1.387(7)
C35 H351 0.9500
C36 H361 0.9500
C40 C41 1.512(8)
C40 H401 0.9900
C40 H402 0.9900
C41 C42 1.388(8)
C41 C46 1.391(8)
C42 C43 1.395(8)
C42 H421 0.9500
C43 C44 1.374(9)
C43 H431 0.9500
C44 C45 1.381(8)
C44 H441 0.9500
C45 C46 1.386(7)
C45 H451 0.9500
C46 H461 0.9500
C50 C51 1.525(7)
C50 H501 0.9900
C50 H502 0.9900
C51 O52 1.232(7)
C51 O51 1.278(8)
C60 C61 1.523(7)
C60 H601 0.9900
C60 H602 0.9900
C61 O62 1.228(6)
C61 O61 1.281(6)
C70 C71 1.525(8)
C70 H701 0.9900
C70 H702 0.9900
C71 O72 1.232(5)
C71 O71 1.274(6)
N1A H11A 0.93(6)
N1A H12A 0.85(5)
N1A H13A 0.78(5)
N1A H14A 0.9668
O1W H11W 0.87(7)
O1W H12W 0.9688
O1W H13W 0.9843
